data_4065236
loop_
_publ_author_name
'Nieto, Ismael'
'Livings, Michelle S.'
'Sacci, John B.'
'Reuther, Lauren E.'
'Zeller, Matthias'
'Papish, Elizabeth T.'

_publ_section_title
;
 Transfer Hydrogenation in Water via a Ruthenium Catalyst with OH Groups
 near the Metal Center on a bipy Scaffold
;
_journal_issue 23
_journal_name_full Organometallics
_journal_page_first 6339
_journal_paper_doi 10.1021/om200638p
_journal_volume 30
_journal_year 2011
_chemical_formula_moiety 'C22 H26 Cl N2 O2 Ru, Cl'
_chemical_formula_sum 'C22 H26 Cl2 N2 O2 Ru'
_chemical_formula_weight 522.42
_chemical_name_systematic
; 
 ? 
;
_space_group_IT_number 61
_symmetry_cell_setting orthorhombic
_symmetry_space_group_name_Hall '-P 2ac 2ab'
_symmetry_space_group_name_H-M 'P b c a'
_atom_sites_solution_hydrogens geom
_atom_sites_solution_primary direct
_atom_sites_solution_secondary difmap
_audit_creation_method SHELXL-97
_cell_angle_alpha 90.00
_cell_angle_beta 90.00
_cell_angle_gamma 90.00
_cell_formula_units_Z 8
_cell_length_a 13.3184(14)
_cell_length_b 17.9962(19)
_cell_length_c 18.417(2)
_cell_measurement_reflns_used 3879
_cell_measurement_temperature 100(2)
_cell_measurement_theta_max 30.81
_cell_measurement_theta_min 2.52
_cell_volume 4414.2(8)
_computing_cell_refinement 'Apex2 v2011.2-0'
_computing_data_collection 'Apex2 v2011.2-0 (Bruker, 2011)'
_computing_data_reduction 'Apex2 v2011.2-0'
_computing_molecular_graphics 'SHELXTL 6.14'
_computing_publication_material 'SHELXTL 6.14'
_computing_structure_refinement 'SHELXTL 6.14'
_computing_structure_solution 'SHELXTL 6.14 (Bruker, 2000-2003; Sheldrick, 2008)'
_diffrn_ambient_temperature 100(2)
_diffrn_measured_fraction_theta_full 0.982
_diffrn_measured_fraction_theta_max 0.911
_diffrn_measurement_device_type 'Bruker AXS SMART APEX CCD diffractometer'
_diffrn_measurement_method '\w scans'
_diffrn_radiation_monochromator graphite
_diffrn_radiation_source 'fine-focus sealed tube'
_diffrn_radiation_type MoK\a
_diffrn_radiation_wavelength 0.71073
_diffrn_reflns_av_R_equivalents 0.0274
_diffrn_reflns_av_sigmaI/netI 0.0277
_diffrn_reflns_limit_h_max 14
_diffrn_reflns_limit_h_min -18
_diffrn_reflns_limit_k_max 25
_diffrn_reflns_limit_k_min -23
_diffrn_reflns_limit_l_max 25
_diffrn_reflns_limit_l_min -25
_diffrn_reflns_number 21989
_diffrn_reflns_theta_full 28.00
_diffrn_reflns_theta_max 31.19
_diffrn_reflns_theta_min 2.20
_diffrn_standards_number 0
_exptl_absorpt_coefficient_mu 0.973
_exptl_absorpt_correction_T_max 0.7462
_exptl_absorpt_correction_T_min 0.6524
_exptl_absorpt_correction_type multi-scan
_exptl_absorpt_process_details 'Apex2  v2011.2-0 (Bruker, 2011)'
_exptl_crystal_colour red
_exptl_crystal_density_diffrn 1.572
_exptl_crystal_density_method 'not measured'
_exptl_crystal_description block
_exptl_crystal_F_000 2128
_exptl_crystal_size_max 0.55
_exptl_crystal_size_mid 0.27
_exptl_crystal_size_min 0.21
_refine_diff_density_max 0.721
_refine_diff_density_min -0.457
_refine_diff_density_rms 0.077
_refine_ls_extinction_method none
_refine_ls_goodness_of_fit_ref 1.029
_refine_ls_hydrogen_treatment constr
_refine_ls_matrix_type full
_refine_ls_number_parameters 270
_refine_ls_number_reflns 6515
_refine_ls_number_restraints 0
_refine_ls_restrained_S_all 1.029
_refine_ls_R_factor_all 0.0337
_refine_ls_R_factor_gt 0.0266
_refine_ls_shift/su_max 0.003
_refine_ls_shift/su_mean 0.000
_refine_ls_structure_factor_coef Fsqd
_refine_ls_weighting_details 'calc w=1/[\s^2^(Fo^2^)+(0.0292P)^2^+2.9191P] where P=(Fo^2^+2Fc^2^)/3'
_refine_ls_weighting_scheme calc
_refine_ls_wR_factor_gt 0.0629
_refine_ls_wR_factor_ref 0.0670
_reflns_number_gt 5592
_reflns_number_total 6515
_reflns_threshold_expression I>2\s(I)
_cod_data_source_file om200638p_si_003.cif
_cod_data_source_block 11mz218_0m
_cod_depositor_comments
;
The following automatic conversions were performed:

'_symmetry_cell_setting' value 'Orthorhombic' changed to
'orthorhombic' according to
/home/saulius/struct/CIF-dictionaries/cif_core.dic dictionary named
'cif_core.dic' version 2.4.1 from 2010-06-29.

Automatic conversion script
Id: cif_fix_values 1715 2011-07-08 13:25:40Z adriana 
;
_cod_original_cell_volume 4414.1(8)
_cod_original_sg_symbol_H-M Pbca
_cod_database_code 4065236

loop_
_symmetry_equiv_pos_as_xyz
'x, y, z'
'-x+1/2, -y, z+1/2'
'-x, y+1/2, -z+1/2'
'x+1/2, -y+1/2, -z'
'-x, -y, -z'
'x-1/2, y, -z-1/2'
'x, -y-1/2, z-1/2'
'-x-1/2, y-1/2, z'

loop_
_atom_site_label
_atom_site_type_symbol
_atom_site_fract_x
_atom_site_fract_y
_atom_site_fract_z
_atom_site_U_iso_or_equiv
_atom_site_adp_type
_atom_site_occupancy
_atom_site_symmetry_multiplicity
_atom_site_calc_flag
_atom_site_refinement_flags
C1 C 0.69400(12) 0.28143(9) 0.44063(9) 0.0160(3) Uani 1 1 d .
C2 C 0.72011(13) 0.26606(10) 0.36894(9) 0.0179(3) Uani 1 1 d .
H2 H 0.7272 0.3052 0.3347 0.021 Uiso 1 1 calc R
C3 C 0.73546(13) 0.19331(10) 0.34848(9) 0.0188(3) Uani 1 1 d .
H3 H 0.7497 0.1815 0.2993 0.023 Uiso 1 1 calc R
C4 C 0.72994(13) 0.13713(10) 0.40048(9) 0.0186(3) Uani 1 1 d .
H4 H 0.7433 0.0869 0.3879 0.022 Uiso 1 1 calc R
C5 C 0.70458(12) 0.15641(9) 0.47073(9) 0.0146(3) Uani 1 1 d .
C6 C 0.70609(12) 0.10403(9) 0.53217(9) 0.0152(3) Uani 1 1 d .
C7 C 0.74051(13) 0.03187(9) 0.52699(10) 0.0192(3) Uani 1 1 d .
H7 H 0.7593 0.0116 0.4814 0.023 Uiso 1 1 calc R
C8 C 0.74707(13) -0.01068(10) 0.59011(10) 0.0208(3) Uani 1 1 d .
H8 H 0.7679 -0.0611 0.5878 0.025 Uiso 1 1 calc R
C9 C 0.72306(14) 0.02110(10) 0.65588(10) 0.0208(3) Uani 1 1 d .
H9 H 0.7302 -0.0063 0.6997 0.025 Uiso 1 1 calc R
C10 C 0.68777(13) 0.09468(9) 0.65721(9) 0.0171(3) Uani 1 1 d .
C11 C 0.45293(13) 0.19497(10) 0.54385(10) 0.0214(4) Uani 1 1 d .
C12 C 0.45986(13) 0.17671(12) 0.61921(11) 0.0268(4) Uani 1 1 d .
C13 C 0.47621(14) 0.23328(13) 0.67191(11) 0.0287(4) Uani 1 1 d .
C14 C 0.49039(14) 0.30766(12) 0.64875(11) 0.0277(4) Uani 1 1 d .
C15 C 0.48498(13) 0.32735(10) 0.57397(10) 0.0211(3) Uani 1 1 d .
C16 C 0.46519(13) 0.27041(10) 0.52207(10) 0.0187(3) Uani 1 1 d .
C17 C 0.43144(16) 0.13621(13) 0.48757(13) 0.0377(5) Uani 1 1 d .
H17A H 0.4939 0.1228 0.4627 0.056 Uiso 1 1 calc R
H17B H 0.3832 0.1555 0.4521 0.056 Uiso 1 1 calc R
H17C H 0.4033 0.0921 0.5113 0.056 Uiso 1 1 calc R
C18 C 0.44815(18) 0.09616(14) 0.64122(16) 0.0467(7) Uani 1 1 d .
H18A H 0.3767 0.0832 0.6422 0.070 Uiso 1 1 calc R
H18B H 0.4772 0.0887 0.6896 0.070 Uiso 1 1 calc R
H18C H 0.4830 0.0644 0.6061 0.070 Uiso 1 1 calc R
C19 C 0.4742(2) 0.21753(18) 0.75260(12) 0.0533(8) Uani 1 1 d .
H19A H 0.5386 0.2320 0.7742 0.080 Uiso 1 1 calc R
H19B H 0.4630 0.1643 0.7606 0.080 Uiso 1 1 calc R
H19C H 0.4199 0.2460 0.7753 0.080 Uiso 1 1 calc R
C20 C 0.51257(19) 0.36813(16) 0.70338(14) 0.0483(7) Uani 1 1 d .
H20A H 0.5658 0.4004 0.6846 0.072 Uiso 1 1 calc R
H20B H 0.5345 0.3456 0.7492 0.072 Uiso 1 1 calc R
H20C H 0.4518 0.3976 0.7118 0.072 Uiso 1 1 calc R
C21 C 0.49474(16) 0.40755(11) 0.55085(14) 0.0350(5) Uani 1 1 d .
H21A H 0.4379 0.4361 0.5699 0.053 Uiso 1 1 calc R
H21B H 0.4951 0.4105 0.4977 0.053 Uiso 1 1 calc R
H21C H 0.5576 0.4281 0.5699 0.053 Uiso 1 1 calc R
C22 C 0.45694(15) 0.28794(14) 0.44230(11) 0.0314(5) Uani 1 1 d .
H22A H 0.3864 0.2855 0.4274 0.047 Uiso 1 1 calc R
H22B H 0.4961 0.2517 0.4144 0.047 Uiso 1 1 calc R
H22C H 0.4830 0.3380 0.4332 0.047 Uiso 1 1 calc R
Cl1 Cl 0.73497(3) 0.29610(2) 0.64649(2) 0.01725(8) Uani 1 1 d .
Cl2 Cl 0.66493(4) 0.03722(2) 0.84844(2) 0.02435(10) Uani 1 1 d .
N1 N 0.68092(10) 0.22770(8) 0.49026(8) 0.0146(3) Uani 1 1 d .
N2 N 0.67628(10) 0.13454(8) 0.59649(7) 0.0149(3) Uani 1 1 d .
O1 O 0.67839(10) 0.35027(7) 0.46517(7) 0.0204(3) Uani 1 1 d .
H1 H 0.6760 0.3799 0.4300 0.031 Uiso 1 1 calc R
O2 O 0.66161(11) 0.12933(7) 0.71770(7) 0.0226(3) Uani 1 1 d .
H2A H 0.6631 0.0992 0.7526 0.034 Uiso 1 1 calc R
Ru1 Ru 0.596194(9) 0.235568(7) 0.587445(7) 0.01321(4) Uani 1 1 d .

loop_
_atom_site_aniso_label
_atom_site_aniso_U_11
_atom_site_aniso_U_22
_atom_site_aniso_U_33
_atom_site_aniso_U_23
_atom_site_aniso_U_13
_atom_site_aniso_U_12
C1 0.0145(7) 0.0169(8) 0.0165(8) 0.0015(6) -0.0019(6) 0.0001(6)
C2 0.0173(7) 0.0200(8) 0.0163(8) 0.0030(6) 0.0004(6) 0.0005(6)
C3 0.0197(8) 0.0233(8) 0.0134(8) -0.0017(6) 0.0004(6) 0.0010(6)
C4 0.0210(8) 0.0173(8) 0.0174(8) -0.0028(6) 0.0009(6) 0.0015(6)
C5 0.0144(7) 0.0149(7) 0.0144(7) -0.0007(6) 0.0000(6) 0.0006(6)
C6 0.0152(7) 0.0154(7) 0.0151(8) -0.0003(6) 0.0002(6) -0.0007(6)
C7 0.0218(8) 0.0173(8) 0.0184(8) -0.0013(6) 0.0026(6) 0.0003(6)
C8 0.0230(8) 0.0145(8) 0.0251(9) 0.0014(6) 0.0019(7) 0.0017(6)
C9 0.0254(8) 0.0169(8) 0.0201(9) 0.0039(6) 0.0005(7) 0.0016(7)
C10 0.0192(8) 0.0171(8) 0.0150(8) 0.0007(6) -0.0002(6) 0.0000(6)
C11 0.0133(7) 0.0235(9) 0.0272(10) -0.0012(7) -0.0016(7) -0.0005(6)
C12 0.0151(8) 0.0320(10) 0.0331(11) 0.0119(8) 0.0022(7) -0.0017(7)
C13 0.0174(8) 0.0514(13) 0.0172(9) 0.0073(8) 0.0053(7) 0.0115(8)
C14 0.0195(8) 0.0408(11) 0.0228(9) -0.0109(8) -0.0020(7) 0.0139(8)
C15 0.0141(7) 0.0226(9) 0.0265(9) -0.0024(7) 0.0005(6) 0.0057(6)
C16 0.0138(7) 0.0240(9) 0.0181(8) 0.0006(6) -0.0018(6) 0.0024(6)
C17 0.0271(10) 0.0337(11) 0.0522(14) -0.0172(10) -0.0111(10) -0.0007(9)
C18 0.0282(11) 0.0426(13) 0.0692(17) 0.0290(13) -0.0021(11) -0.0107(10)
C19 0.0407(13) 0.100(2) 0.0196(11) 0.0144(12) 0.0102(10) 0.0329(14)
C20 0.0416(13) 0.0628(17) 0.0406(13) -0.0338(12) -0.0123(11) 0.0237(12)
C21 0.0282(10) 0.0197(9) 0.0572(15) -0.0017(9) 0.0075(10) 0.0059(8)
C22 0.0235(9) 0.0509(13) 0.0198(10) 0.0080(9) -0.0055(7) -0.0051(9)
Cl1 0.01773(17) 0.01786(18) 0.01616(19) -0.00170(14) -0.00073(14) -0.00080(14)
Cl2 0.0412(3) 0.01614(19) 0.0158(2) 0.00259(14) -0.00223(17) -0.00323(17)
N1 0.0148(6) 0.0152(6) 0.0137(7) 0.0000(5) 0.0000(5) 0.0009(5)
N2 0.0166(6) 0.0141(6) 0.0139(7) 0.0006(5) 0.0003(5) 0.0001(5)
O1 0.0311(7) 0.0141(6) 0.0160(6) 0.0018(4) 0.0015(5) 0.0027(5)
O2 0.0364(7) 0.0183(6) 0.0131(6) 0.0019(5) 0.0031(5) 0.0059(5)
Ru1 0.01295(6) 0.01520(7) 0.01149(7) 0.00017(4) 0.00027(4) 0.00199(4)

loop_
_atom_type_symbol
_atom_type_description
_atom_type_scat_dispersion_real
_atom_type_scat_dispersion_imag
_atom_type_scat_source
C C 0.0033 0.0016 'International Tables Vol C Tables 4.2.6.8 and 6.1.1.4'
H H 0.0000 0.0000 'International Tables Vol C Tables 4.2.6.8 and 6.1.1.4'
N N 0.0061 0.0033 'International Tables Vol C Tables 4.2.6.8 and 6.1.1.4'
O O 0.0106 0.0060 'International Tables Vol C Tables 4.2.6.8 and 6.1.1.4'
Cl Cl 0.1484 0.1585 'International Tables Vol C Tables 4.2.6.8 and 6.1.1.4'
Ru Ru -1.2594 0.8363 'International Tables Vol C Tables 4.2.6.8 and 6.1.1.4'

loop_
_geom_angle_atom_site_label_1
_geom_angle_atom_site_label_2
_geom_angle_atom_site_label_3
_geom_angle
O1 C1 N1 114.70(15)
O1 C1 C2 122.95(15)
N1 C1 C2 122.34(15)
C3 C2 C1 119.01(16)
C3 C2 H2 120.5
C1 C2 H2 120.5
C2 C3 C4 119.56(16)
C2 C3 H3 120.2
C4 C3 H3 120.2
C5 C4 C3 118.30(16)
C5 C4 H4 120.9
C3 C4 H4 120.9
N1 C5 C4 122.52(15)
N1 C5 C6 113.65(14)
C4 C5 C6 123.74(15)
N2 C6 C7 122.35(15)
N2 C6 C5 113.91(14)
C7 C6 C5 123.62(15)
C6 C7 C8 118.67(16)
C6 C7 H7 120.7
C8 C7 H7 120.7
C9 C8 C7 119.37(16)
C9 C8 H8 120.3
C7 C8 H8 120.3
C8 C9 C10 118.97(16)
C8 C9 H9 120.5
C10 C9 H9 120.5
O2 C10 N2 114.90(14)
O2 C10 C9 123.14(15)
N2 C10 C9 121.95(15)
C16 C11 C12 119.01(17)
C16 C11 C17 119.75(18)
C12 C11 C17 121.23(18)
C16 C11 Ru1 71.72(10)
C12 C11 Ru1 70.45(10)
C17 C11 Ru1 130.52(13)
C13 C12 C11 120.51(18)
C13 C12 C18 121.2(2)
C11 C12 C18 118.3(2)
C13 C12 Ru1 73.04(11)
C11 C12 Ru1 71.44(10)
C18 C12 Ru1 128.50(14)
C14 C13 C12 119.38(17)
C14 C13 C19 118.3(2)
C12 C13 C19 122.2(2)
C14 C13 Ru1 71.17(11)
C12 C13 Ru1 69.34(10)
C19 C13 Ru1 134.49(15)
C13 C14 C15 121.28(18)
C13 C14 C20 120.4(2)
C15 C14 C20 118.3(2)
C13 C14 Ru1 71.71(11)
C15 C14 Ru1 71.70(10)
C20 C14 Ru1 129.37(14)
C14 C15 C16 118.61(17)
C14 C15 C21 120.40(18)
C16 C15 C21 120.92(18)
C14 C15 Ru1 71.02(10)
C16 C15 Ru1 70.45(10)
C21 C15 Ru1 132.94(13)
C11 C16 C15 121.15(16)
C11 C16 C22 117.75(17)
C15 C16 C22 121.11(17)
C11 C16 Ru1 70.54(10)
C15 C16 Ru1 72.12(10)
C22 C16 Ru1 130.39(13)
C11 C17 H17A 109.5
C11 C17 H17B 109.5
H17A C17 H17B 109.5
C11 C17 H17C 109.5
H17A C17 H17C 109.5
H17B C17 H17C 109.5
C12 C18 H18A 109.5
C12 C18 H18B 109.5
H18A C18 H18B 109.5
C12 C18 H18C 109.5
H18A C18 H18C 109.5
H18B C18 H18C 109.5
C13 C19 H19A 109.5
C13 C19 H19B 109.5
H19A C19 H19B 109.5
C13 C19 H19C 109.5
H19A C19 H19C 109.5
H19B C19 H19C 109.5
C14 C20 H20A 109.5
C14 C20 H20B 109.5
H20A C20 H20B 109.5
C14 C20 H20C 109.5
H20A C20 H20C 109.5
H20B C20 H20C 109.5
C15 C21 H21A 109.5
C15 C21 H21B 109.5
H21A C21 H21B 109.5
C15 C21 H21C 109.5
H21A C21 H21C 109.5
H21B C21 H21C 109.5
C16 C22 H22A 109.5
C16 C22 H22B 109.5
H22A C22 H22B 109.5
C16 C22 H22C 109.5
H22A C22 H22C 109.5
H22B C22 H22C 109.5
C1 N1 C5 117.80(14)
C1 N1 Ru1 126.58(11)
C5 N1 Ru1 114.00(11)
C10 N2 C6 118.46(14)
C10 N2 Ru1 125.79(11)
C6 N2 Ru1 115.11(11)
C1 O1 H1 109.5
C10 O2 H2A 109.5
N2 Ru1 N1 74.97(5)
N2 Ru1 C12 88.93(7)
N1 Ru1 C12 129.54(7)
N2 Ru1 C11 100.43(6)
N1 Ru1 C11 97.56(6)
C12 Ru1 C11 38.11(7)
N2 Ru1 C16 133.23(6)
N1 Ru1 C16 88.81(6)
C12 Ru1 C16 68.09(7)
C11 Ru1 C16 37.74(7)
N2 Ru1 C14 141.39(7)
N1 Ru1 C14 143.59(7)
C12 Ru1 C14 67.65(8)
C11 Ru1 C14 80.16(7)
C16 Ru1 C14 67.10(7)
N2 Ru1 C13 106.89(7)
N1 Ru1 C13 165.61(7)
C12 Ru1 C13 37.62(8)
C11 Ru1 C13 68.05(7)
C16 Ru1 C13 79.61(7)
C14 Ru1 C13 37.12(8)
N2 Ru1 C15 168.42(6)
N1 Ru1 C15 107.97(6)
C12 Ru1 C15 80.61(7)
C11 Ru1 C15 68.22(7)
C16 Ru1 C15 37.43(6)
C14 Ru1 C15 37.27(7)
C13 Ru1 C15 67.41(7)
N2 Ru1 Cl1 88.06(4)
N1 Ru1 Cl1 90.17(4)
C12 Ru1 Cl1 137.57(6)
C11 Ru1 Cl1 169.73(5)
C16 Ru1 Cl1 136.41(5)
C14 Ru1 Cl1 89.61(5)
C13 Ru1 Cl1 104.10(6)
C15 Ru1 Cl1 103.00(5)

loop_
_geom_bond_atom_site_label_1
_geom_bond_atom_site_label_2
_geom_bond_distance
C1 O1 1.335(2)
C1 N1 1.342(2)
C1 C2 1.393(2)
C2 C3 1.378(2)
C2 H2 0.9500
C3 C4 1.395(2)
C3 H3 0.9500
C4 C5 1.381(2)
C4 H4 0.9500
C5 N1 1.369(2)
C5 C6 1.473(2)
C6 N2 1.365(2)
C6 C7 1.380(2)
C7 C8 1.395(2)
C7 H7 0.9500
C8 C9 1.377(2)
C8 H8 0.9500
C9 C10 1.405(2)
C9 H9 0.9500
C10 O2 1.323(2)
C10 N2 1.337(2)
C11 C16 1.425(3)
C11 C12 1.429(3)
C11 C17 1.508(3)
C11 Ru1 2.1952(17)
C12 C13 1.423(3)
C12 C18 1.513(3)
C12 Ru1 2.1820(18)
C13 C14 1.418(3)
C13 C19 1.513(3)
C13 Ru1 2.2305(19)
C14 C15 1.424(3)
C14 C20 1.511(3)
C14 Ru1 2.2235(18)
C15 C16 1.426(2)
C15 C21 1.510(3)
C15 Ru1 2.2324(17)
C16 C22 1.507(3)
C16 Ru1 2.2106(17)
C17 H17A 0.9800
C17 H17B 0.9800
C17 H17C 0.9800
C18 H18A 0.9800
C18 H18B 0.9800
C18 H18C 0.9800
C19 H19A 0.9800
C19 H19B 0.9800
C19 H19C 0.9800
C20 H20A 0.9800
C20 H20B 0.9800
C20 H20C 0.9800
C21 H21A 0.9800
C21 H21B 0.9800
C21 H21C 0.9800
C22 H22A 0.9800
C22 H22B 0.9800
C22 H22C 0.9800
Cl1 Ru1 2.4052(4)
N1 Ru1 2.1205(14)
N2 Ru1 2.1144(14)
O1 H1 0.8400
O2 H2A 0.8400

loop_
_geom_hbond_atom_site_label_D
_geom_hbond_atom_site_label_H
_geom_hbond_atom_site_label_A
_geom_hbond_distance_DH
_geom_hbond_distance_HA
_geom_hbond_distance_DA
_geom_hbond_angle_DHA
_geom_hbond_site_symmetry_A
O2 H2A Cl2 0.84 2.09 2.9234(13) 172.1 .
O1 H1 Cl2 0.84 2.12 2.9587(13) 174.3 7_565

loop_
_geom_torsion_atom_site_label_1
_geom_torsion_atom_site_label_2
_geom_torsion_atom_site_label_3
_geom_torsion_atom_site_label_4
_geom_torsion
O1 C1 C2 C3 179.56(16)
N1 C1 C2 C3 -1.6(3)
C1 C2 C3 C4 -3.4(3)
C2 C3 C4 C5 2.9(3)
C3 C4 C5 N1 2.7(3)
C3 C4 C5 C6 -173.56(15)
N1 C5 C6 N2 4.7(2)
C4 C5 C6 N2 -178.72(16)
N1 C5 C6 C7 -171.26(16)
C4 C5 C6 C7 5.3(3)
N2 C6 C7 C8 -1.5(3)
C5 C6 C7 C8 174.19(15)
C6 C7 C8 C9 -2.6(3)
C7 C8 C9 C10 3.1(3)
C8 C9 C10 O2 179.04(17)
C8 C9 C10 N2 0.4(3)
C16 C11 C12 C13 1.6(3)
C17 C11 C12 C13 -177.48(17)
Ru1 C11 C12 C13 56.29(15)
C16 C11 C12 C18 -179.12(17)
C17 C11 C12 C18 1.8(3)
Ru1 C11 C12 C18 -124.41(17)
C16 C11 C12 Ru1 -54.71(14)
C17 C11 C12 Ru1 126.22(17)
C11 C12 C13 C14 -3.0(3)
C18 C12 C13 C14 177.74(18)
Ru1 C12 C13 C14 52.55(15)
C11 C12 C13 C19 174.09(18)
C18 C12 C13 C19 -5.2(3)
Ru1 C12 C13 C19 -130.37(19)
C11 C12 C13 Ru1 -55.54(15)
C18 C12 C13 Ru1 125.19(18)
C12 C13 C14 C15 2.3(3)
C19 C13 C14 C15 -174.89(18)
Ru1 C13 C14 C15 54.01(16)
C12 C13 C14 C20 -177.21(18)
C19 C13 C14 C20 5.6(3)
Ru1 C13 C14 C20 -125.50(18)
C12 C13 C14 Ru1 -51.71(15)
C19 C13 C14 Ru1 131.10(18)
C13 C14 C15 C16 -0.2(3)
C20 C14 C15 C16 179.31(17)
Ru1 C14 C15 C16 53.80(14)
C13 C14 C15 C21 176.68(17)
C20 C14 C15 C21 -3.8(3)
Ru1 C14 C15 C21 -129.31(17)
C13 C14 C15 Ru1 -54.01(16)
C20 C14 C15 Ru1 125.51(18)
C12 C11 C16 C15 0.6(2)
C17 C11 C16 C15 179.63(17)
Ru1 C11 C16 C15 -53.55(15)
C12 C11 C16 C22 -179.69(16)
C17 C11 C16 C22 -0.6(2)
Ru1 C11 C16 C22 126.20(16)
C12 C11 C16 Ru1 54.11(14)
C17 C11 C16 Ru1 -126.82(17)
C14 C15 C16 C11 -1.2(2)
C21 C15 C16 C11 -178.10(16)
Ru1 C15 C16 C11 52.84(14)
C14 C15 C16 C22 179.02(17)
C21 C15 C16 C22 2.1(3)
Ru1 C15 C16 C22 -126.91(17)
C14 C15 C16 Ru1 -54.08(14)
C21 C15 C16 Ru1 129.05(16)
O1 C1 N1 C5 -174.13(14)
C2 C1 N1 C5 6.9(2)
O1 C1 N1 Ru1 21.3(2)
C2 C1 N1 Ru1 -157.59(13)
C4 C5 N1 C1 -7.5(2)
C6 C5 N1 C1 169.07(14)
C4 C5 N1 Ru1 158.91(13)
C6 C5 N1 Ru1 -24.49(17)
O2 C10 N2 C6 176.92(15)
C9 C10 N2 C6 -4.3(2)
O2 C10 N2 Ru1 -12.7(2)
C9 C10 N2 Ru1 166.08(13)
C7 C6 N2 C10 4.9(2)
C5 C6 N2 C10 -171.14(14)
C7 C6 N2 Ru1 -166.52(13)
C5 C6 N2 Ru1 17.44(17)
C10 N2 Ru1 N1 166.18(15)
C6 N2 Ru1 N1 -23.13(11)
C10 N2 Ru1 C12 -62.19(15)
C6 N2 Ru1 C12 108.51(13)
C10 N2 Ru1 C11 -98.71(14)
C6 N2 Ru1 C11 71.99(12)
C10 N2 Ru1 C16 -120.20(14)
C6 N2 Ru1 C16 50.50(15)
C10 N2 Ru1 C14 -11.46(19)
C6 N2 Ru1 C14 159.24(12)
C10 N2 Ru1 C13 -28.66(15)
C6 N2 Ru1 C13 142.03(12)
C10 N2 Ru1 C15 -87.5(3)
C6 N2 Ru1 C15 83.2(3)
C10 N2 Ru1 Cl1 75.48(14)
C6 N2 Ru1 Cl1 -113.82(11)
C1 N1 Ru1 N2 -169.36(15)
C5 N1 Ru1 N2 25.61(11)
C1 N1 Ru1 C12 114.93(14)
C5 N1 Ru1 C12 -50.10(14)
C1 N1 Ru1 C11 91.81(14)
C5 N1 Ru1 C11 -73.22(12)
C1 N1 Ru1 C16 55.00(14)
C5 N1 Ru1 C16 -110.03(12)
C1 N1 Ru1 C14 8.2(2)
C5 N1 Ru1 C14 -156.88(12)
C1 N1 Ru1 C13 91.2(3)
C5 N1 Ru1 C13 -73.8(3)
C1 N1 Ru1 C15 22.33(15)
C5 N1 Ru1 C15 -142.70(11)
C1 N1 Ru1 Cl1 -81.41(13)
C5 N1 Ru1 Cl1 113.56(11)
C13 C12 Ru1 N2 120.03(11)
C11 C12 Ru1 N2 -108.50(11)
C18 C12 Ru1 N2 3.3(2)
C13 C12 Ru1 N1 -170.57(10)
C11 C12 Ru1 N1 -39.10(14)
C18 C12 Ru1 N1 72.7(2)
C13 C12 Ru1 C11 -131.47(16)
C18 C12 Ru1 C11 111.8(3)
C13 C12 Ru1 C16 -101.73(12)
C11 C12 Ru1 C16 29.73(11)
C18 C12 Ru1 C16 141.5(2)
C13 C12 Ru1 C14 -28.48(11)
C11 C12 Ru1 C14 102.98(12)
C18 C12 Ru1 C14 -145.2(2)
C11 C12 Ru1 C13 131.47(16)
C18 C12 Ru1 C13 -116.7(3)
C13 C12 Ru1 C15 -64.96(11)
C11 C12 Ru1 C15 66.51(11)
C18 C12 Ru1 C15 178.3(2)
C13 C12 Ru1 Cl1 34.08(14)
C11 C12 Ru1 Cl1 165.54(8)
C18 C12 Ru1 Cl1 -82.6(2)
C16 C11 Ru1 N2 -154.15(10)
C12 C11 Ru1 N2 74.60(12)
C17 C11 Ru1 N2 -40.2(2)
C16 C11 Ru1 N1 -78.13(11)
C12 C11 Ru1 N1 150.62(11)
C17 C11 Ru1 N1 35.8(2)
C16 C11 Ru1 C12 131.26(16)
C17 C11 Ru1 C12 -114.8(2)
C12 C11 Ru1 C16 -131.26(16)
C17 C11 Ru1 C16 113.9(2)
C16 C11 Ru1 C14 65.09(11)
C12 C11 Ru1 C14 -66.16(12)
C17 C11 Ru1 C14 179.0(2)
C16 C11 Ru1 C13 101.71(12)
C12 C11 Ru1 C13 -29.55(12)
C17 C11 Ru1 C13 -144.4(2)
C16 C11 Ru1 C15 28.26(10)
C12 C11 Ru1 C15 -102.99(12)
C17 C11 Ru1 C15 142.2(2)
C16 C11 Ru1 Cl1 60.4(3)
C12 C11 Ru1 Cl1 -70.8(3)
C17 C11 Ru1 Cl1 174.3(2)
C11 C16 Ru1 N2 36.05(14)
C15 C16 Ru1 N2 169.72(10)
C22 C16 Ru1 N2 -74.3(2)
C11 C16 Ru1 N1 104.00(11)
C15 C16 Ru1 N1 -122.34(10)
C22 C16 Ru1 N1 -6.35(18)
C11 C16 Ru1 C12 -30.01(11)
C15 C16 Ru1 C12 103.66(12)
C22 C16 Ru1 C12 -140.4(2)
C15 C16 Ru1 C11 133.66(16)
C22 C16 Ru1 C11 -110.3(2)
C11 C16 Ru1 C14 -104.04(12)
C15 C16 Ru1 C14 29.62(11)
C22 C16 Ru1 C14 145.6(2)
C11 C16 Ru1 C13 -67.42(11)
C15 C16 Ru1 C13 66.24(12)
C22 C16 Ru1 C13 -177.77(19)
C11 C16 Ru1 C15 -133.66(16)
C22 C16 Ru1 C15 116.0(2)
C11 C16 Ru1 Cl1 -167.01(8)
C15 C16 Ru1 Cl1 -33.34(13)
C22 C16 Ru1 Cl1 82.64(19)
C13 C14 Ru1 N2 -27.97(16)
C15 C14 Ru1 N2 -161.23(10)
C20 C14 Ru1 N2 86.7(2)
C13 C14 Ru1 N1 155.88(11)
C15 C14 Ru1 N1 22.62(18)
C20 C14 Ru1 N1 -89.4(2)
C13 C14 Ru1 C12 28.84(11)
C15 C14 Ru1 C12 -104.42(13)
C20 C14 Ru1 C12 143.5(2)
C13 C14 Ru1 C11 66.46(12)
C15 C14 Ru1 C11 -66.80(12)
C20 C14 Ru1 C11 -178.8(2)
C13 C14 Ru1 C16 103.52(13)
C15 C14 Ru1 C16 -29.74(11)
C20 C14 Ru1 C16 -141.8(2)
C15 C14 Ru1 C13 -133.26(17)
C20 C14 Ru1 C13 114.7(3)
C13 C14 Ru1 C15 133.26(17)
C20 C14 Ru1 C15 -112.0(3)
C13 C14 Ru1 Cl1 -114.38(11)
C15 C14 Ru1 Cl1 112.37(11)
C20 C14 Ru1 Cl1 0.3(2)
C14 C13 Ru1 N2 162.19(11)
C12 C13 Ru1 N2 -64.78(12)
C19 C13 Ru1 N2 50.6(3)
C14 C13 Ru1 N1 -102.5(3)
C12 C13 Ru1 N1 30.6(3)
C19 C13 Ru1 N1 145.9(3)
C14 C13 Ru1 C12 -133.03(16)
C19 C13 Ru1 C12 115.4(3)
C14 C13 Ru1 C11 -103.13(12)
C12 C13 Ru1 C11 29.91(11)
C19 C13 Ru1 C11 145.3(3)
C14 C13 Ru1 C16 -65.58(12)
C12 C13 Ru1 C16 67.45(11)
C19 C13 Ru1 C16 -177.2(3)
C12 C13 Ru1 C14 133.03(17)
C19 C13 Ru1 C14 -111.6(3)
C14 C13 Ru1 C15 -28.53(11)
C12 C13 Ru1 C15 104.50(12)
C19 C13 Ru1 C15 -140.1(3)
C14 C13 Ru1 Cl1 69.91(11)
C12 C13 Ru1 Cl1 -157.06(10)
C19 C13 Ru1 Cl1 -41.7(3)
C14 C15 Ru1 N2 90.9(3)
C16 C15 Ru1 N2 -40.4(3)
C21 C15 Ru1 N2 -154.8(3)
C14 C15 Ru1 N1 -166.11(11)
C16 C15 Ru1 N1 62.63(11)
C21 C15 Ru1 N1 -51.9(2)
C14 C15 Ru1 C12 65.22(13)
C16 C15 Ru1 C12 -66.03(11)
C21 C15 Ru1 C12 179.5(2)
C14 C15 Ru1 C11 102.78(13)
C16 C15 Ru1 C11 -28.48(10)
C21 C15 Ru1 C11 -143.0(2)
C14 C15 Ru1 C16 131.25(17)
C21 C15 Ru1 C16 -114.5(2)
C16 C15 Ru1 C14 -131.25(17)
C21 C15 Ru1 C14 114.3(2)
C14 C15 Ru1 C13 28.42(12)
C16 C15 Ru1 C13 -102.83(12)
C21 C15 Ru1 C13 142.7(2)
C14 C15 Ru1 Cl1 -71.64(12)
C16 C15 Ru1 Cl1 157.11(9)
C21 C15 Ru1 Cl1 42.6(2)
